data_7116256
loop_
_publ_author_name
'Aaker\"oy, Christer B'
'Wijethunga, Tharanga K.'
'Benton, Joshua'
'Desper, John'

_publ_section_title
;
 Stabilizing volatile liquid chemicals using co-crystallization.
;
_journal_issue 12
_journal_name_full 'Chemical communications (Cambridge, England)'
_journal_page_first 2425
_journal_page_last 2428
_journal_paper_doi 10.1039/c4cc09650a
_journal_volume 51
_journal_year 2015
_chemical_formula_moiety 'C18 H16 N6'
_chemical_formula_sum 'C18 H16 N6'
_chemical_formula_weight 316.37
_chemical_name_systematic
;
TW-4py-der 1,1'-di[(4-pyridyl)methyl]-2,2'-biimidazole
;
_space_group_IT_number 14
_symmetry_cell_setting monoclinic
_symmetry_space_group_name_Hall '-P 2ybc'
_symmetry_space_group_name_H-M 'P 1 21/c 1'
_atom_sites_solution_hydrogens geom
_atom_sites_solution_primary direct
_atom_sites_solution_secondary difmap
_audit_creation_method SHELXL-97
_audit_update_record
;
2014-12-02 deposited with the CCDC.
2015-01-02 downloaded from the CCDC.
;
_cell_angle_alpha 90.00
_cell_angle_beta 98.398(6)
_cell_angle_gamma 90.00
_cell_formula_units_Z 2
_cell_length_a 5.1637(9)
_cell_length_b 16.705(3)
_cell_length_c 9.1021(16)
_cell_measurement_reflns_used 4234
_cell_measurement_temperature 120(2)
_cell_measurement_theta_max 31.56
_cell_measurement_theta_min 2.57
_cell_volume 776.7(2)
_computing_cell_refinement 'Bruker SAINT'
_computing_data_collection 'Bruker APEX2'
_computing_data_reduction 'Bruker SAINT'
_computing_molecular_graphics 'Bruker SHELXTL'
_computing_publication_material 'Bruker SHELXTL'
_computing_structure_refinement 'SHELXL-97 (Sheldrick, 2008)'
_computing_structure_solution 'SHELXS-97 (Sheldrick, 2008)'
_diffrn_ambient_temperature 120(2)
_diffrn_measured_fraction_theta_full 0.954
_diffrn_measured_fraction_theta_max 0.920
_diffrn_measurement_device_type 'Bruker APEX-II CCD'
_diffrn_measurement_method '\f and \w scans'
_diffrn_radiation_monochromator graphite
_diffrn_radiation_source 'fine-focus sealed tube'
_diffrn_radiation_type MoK\a
_diffrn_radiation_wavelength 0.71073
_diffrn_reflns_av_R_equivalents 0.0248
_diffrn_reflns_av_sigmaI/netI 0.0260
_diffrn_reflns_limit_h_max 7
_diffrn_reflns_limit_h_min -7
_diffrn_reflns_limit_k_max 24
_diffrn_reflns_limit_k_min -24
_diffrn_reflns_limit_l_max 13
_diffrn_reflns_limit_l_min -13
_diffrn_reflns_number 7122
_diffrn_reflns_theta_full 27.50
_diffrn_reflns_theta_max 31.61
_diffrn_reflns_theta_min 2.44
_exptl_absorpt_coefficient_mu 0.086
_exptl_absorpt_correction_T_max 0.9813
_exptl_absorpt_correction_T_min 0.9664
_exptl_absorpt_correction_type multi-scan
_exptl_absorpt_process_details SADABS
_exptl_crystal_colour bronze
_exptl_crystal_density_diffrn 1.353
_exptl_crystal_density_method 'not measured'
_exptl_crystal_description prism
_exptl_crystal_F_000 332
_exptl_crystal_size_max 0.40
_exptl_crystal_size_mid 0.26
_exptl_crystal_size_min 0.22
_refine_diff_density_max 0.470
_refine_diff_density_min -0.397
_refine_diff_density_rms 0.087
_refine_ls_extinction_method none
_refine_ls_goodness_of_fit_ref 1.319
_refine_ls_hydrogen_treatment constr
_refine_ls_matrix_type full
_refine_ls_number_parameters 109
_refine_ls_number_reflns 2402
_refine_ls_number_restraints 0
_refine_ls_restrained_S_all 1.319
_refine_ls_R_factor_all 0.0563
_refine_ls_R_factor_gt 0.0482
_refine_ls_shift/su_max 0.000
_refine_ls_shift/su_mean 0.000
_refine_ls_structure_factor_coef Fsqd
_refine_ls_weighting_details 'calc w=1/[\s^2^(Fo^2^)+(0.1000P)^2^+0.0000P] where P=(Fo^2^+2Fc^2^)/3'
_refine_ls_weighting_scheme calc
_refine_ls_wR_factor_gt 0.1543
_refine_ls_wR_factor_ref 0.1653
_reflns_number_gt 2092
_reflns_number_total 2402
_reflns_threshold_expression >2sigma(I)
_cod_data_source_file c4cc09650a2.cif
_cod_data_source_block A5
_cod_depositor_comments
;
The following automatic conversions were performed:

'_symmetry_cell_setting' value 'Monoclinic' changed to 'monoclinic'
according to
/usr/data/users/saulius/crontab/automatic-downloads/rss-feeds/RSC/lib/dictionaries/cif_core.dic
dictionary named 'cif_core.dic' version 2.4.2 from 2011-04-26.

Automatic conversion script
Id: cif_fix_values 2935 2014-11-11 08:27:57Z andrius 

 Adding full bibliography for 7116251--7116256.cif.
;
_cod_original_sg_symbol_H-M P2(1)/c
_cod_database_code 7116256

loop_
_symmetry_equiv_pos_as_xyz
'x, y, z'
'-x, y+1/2, -z+1/2'
'-x, -y, -z'
'x, -y-1/2, z-1/2'

loop_
_atom_site_label
_atom_site_type_symbol
_atom_site_fract_x
_atom_site_fract_y
_atom_site_fract_z
_atom_site_U_iso_or_equiv
_atom_site_adp_type
_atom_site_occupancy
_atom_site_symmetry_multiplicity
_atom_site_calc_flag
_atom_site_refinement_flags
N11 N 0.24061(17) 0.43365(4) 0.55817(9) 0.0174(2) Uani 1 1 d .
C12 C 0.40664(18) 0.46907(5) 0.47346(10) 0.0165(2) Uani 1 1 d .
N13 N 0.37463(18) 0.43924(5) 0.33706(9) 0.0203(2) Uani 1 1 d .
C14 C 0.1859(2) 0.38168(6) 0.33511(11) 0.0223(2) Uani 1 1 d .
H14 H 0.1224 0.3495 0.2516 0.027 Uiso 1 1 calc R
C15 C 0.1013(2) 0.37706(6) 0.47031(11) 0.0217(2) Uani 1 1 d .
H15 H -0.0278 0.3418 0.4979 0.026 Uiso 1 1 calc R
N21 N 0.7643(2) 0.29812(5) 1.00473(10) 0.0256(2) Uani 1 1 d .
C22 C 0.5978(2) 0.34890(6) 1.05658(12) 0.0254(3) Uani 1 1 d .
H22 H 0.6007 0.3521 1.1610 0.030 Uiso 1 1 calc R
C23 C 0.4232(2) 0.39664(5) 0.96755(10) 0.0218(2) Uani 1 1 d .
H23 H 0.3113 0.4321 1.0104 0.026 Uiso 1 1 calc R
C24 C 0.41190(19) 0.39249(5) 0.81397(10) 0.0169(2) Uani 1 1 d .
C25 C 0.5808(2) 0.33958(5) 0.75881(11) 0.0209(2) Uani 1 1 d .
H25 H 0.5788 0.3340 0.6548 0.025 Uiso 1 1 calc R
C26 C 0.7521(2) 0.29505(6) 0.85736(11) 0.0244(3) Uani 1 1 d .
H26 H 0.8688 0.2599 0.8176 0.029 Uiso 1 1 calc R
C27 C 0.22150(19) 0.44417(5) 0.71514(10) 0.0181(2) Uani 1 1 d .
H27A H 0.0413 0.4310 0.7322 0.022 Uiso 1 1 calc R
H27B H 0.2548 0.5010 0.7423 0.022 Uiso 1 1 calc R

loop_
_atom_site_aniso_label
_atom_site_aniso_U_11
_atom_site_aniso_U_22
_atom_site_aniso_U_33
_atom_site_aniso_U_23
_atom_site_aniso_U_13
_atom_site_aniso_U_12
N11 0.0191(4) 0.0177(4) 0.0156(4) 0.0003(3) 0.0026(3) -0.0010(3)
C12 0.0173(5) 0.0166(4) 0.0154(4) 0.0012(3) 0.0017(4) 0.0000(3)
N13 0.0229(4) 0.0228(4) 0.0149(4) -0.0017(3) 0.0015(3) -0.0030(3)
C14 0.0245(5) 0.0231(4) 0.0187(5) -0.0027(3) 0.0010(4) -0.0045(3)
C15 0.0215(5) 0.0213(4) 0.0220(5) -0.0009(3) 0.0020(4) -0.0044(3)
N21 0.0296(5) 0.0266(4) 0.0209(5) 0.0026(3) 0.0043(4) 0.0064(3)
C22 0.0316(6) 0.0276(5) 0.0174(5) 0.0001(3) 0.0049(4) 0.0054(4)
C23 0.0269(5) 0.0222(4) 0.0171(5) -0.0017(3) 0.0063(4) 0.0036(3)
C24 0.0187(5) 0.0155(4) 0.0171(4) -0.0005(3) 0.0046(4) -0.0015(3)
C25 0.0258(5) 0.0193(4) 0.0187(5) 0.0003(3) 0.0072(4) 0.0038(3)
C26 0.0309(6) 0.0229(4) 0.0207(5) 0.0025(3) 0.0079(4) 0.0083(4)
C27 0.0195(5) 0.0204(4) 0.0152(4) 0.0002(3) 0.0048(4) 0.0017(3)

loop_
_atom_type_symbol
_atom_type_description
_atom_type_scat_dispersion_real
_atom_type_scat_dispersion_imag
_atom_type_scat_source
C C 0.0033 0.0016 'International Tables Vol C Tables 4.2.6.8 and 6.1.1.4'
H H 0.0000 0.0000 'International Tables Vol C Tables 4.2.6.8 and 6.1.1.4'
N N 0.0061 0.0033 'International Tables Vol C Tables 4.2.6.8 and 6.1.1.4'

loop_
_geom_angle_atom_site_label_1
_geom_angle_atom_site_label_2
_geom_angle_atom_site_label_3
_geom_angle
_geom_angle_site_symmetry_3
C12 N11 C15 106.72(7) .
C12 N11 C27 129.65(8) .
C15 N11 C27 123.35(7) .
N13 C12 N11 111.26(8) .
N13 C12 C12 124.53(10) 3_666
N11 C12 C12 124.21(10) 3_666
C12 N13 C14 105.52(8) .
C15 C14 N13 110.42(9) .
C15 C14 H14 124.8 .
N13 C14 H14 124.8 .
C14 C15 N11 106.06(8) .
C14 C15 H15 127.0 .
N11 C15 H15 127.0 .
C26 N21 C22 116.06(9) .
N21 C22 C23 123.91(9) .
N21 C22 H22 118.0 .
C23 C22 H22 118.0 .
C22 C23 C24 119.36(8) .
C22 C23 H23 120.3 .
C24 C23 H23 120.3 .
C25 C24 C23 117.33(9) .
C25 C24 C27 122.69(8) .
C23 C24 C27 119.98(7) .
C26 C25 C24 119.02(9) .
C26 C25 H25 120.5 .
C24 C25 H25 120.5 .
N21 C26 C25 124.31(8) .
N21 C26 H26 117.8 .
C25 C26 H26 117.8 .
N11 C27 C24 112.66(7) .
N11 C27 H27A 109.1 .
C24 C27 H27A 109.1 .
N11 C27 H27B 109.1 .
C24 C27 H27B 109.1 .
H27A C27 H27B 107.8 .

loop_
_geom_bond_atom_site_label_1
_geom_bond_atom_site_label_2
_geom_bond_distance
_geom_bond_site_symmetry_2
N11 C12 1.3684(11) .
N11 C15 1.3722(12) .
N11 C27 1.4571(11) .
C12 N13 1.3255(12) .
C12 C12 1.4474(18) 3_666
N13 C14 1.3674(13) .
C14 C15 1.3667(13) .
C14 H14 0.9500 .
C15 H15 0.9500 .
N21 C26 1.3346(13) .
N21 C22 1.3416(13) .
C22 C23 1.3755(15) .
C22 H22 0.9500 .
C23 C24 1.3923(12) .
C23 H23 0.9500 .
C24 C25 1.3864(12) .
C24 C27 1.5042(14) .
C25 C26 1.3814(15) .
C25 H25 0.9500 .
C26 H26 0.9500 .
C27 H27A 0.9900 .
C27 H27B 0.9900 .

loop_
_geom_torsion_atom_site_label_1
_geom_torsion_atom_site_label_2
_geom_torsion_atom_site_label_3
_geom_torsion_atom_site_label_4
_geom_torsion
_geom_torsion_site_symmetry_1
_geom_torsion_site_symmetry_4
C15 N11 C12 N13 1.50(11) . .
C27 N11 C12 N13 175.48(8) . .
C15 N11 C12 C12 -178.34(11) . 3_666
C27 N11 C12 C12 -4.35(18) . 3_666
N11 C12 N13 C14 -1.26(11) . .
C12 C12 N13 C14 178.57(11) 3_666 .
C12 N13 C14 C15 0.56(12) . .
N13 C14 C15 N11 0.34(12) . .
C12 N11 C15 C14 -1.07(11) . .
C27 N11 C15 C14 -175.53(9) . .
C26 N21 C22 C23 -0.56(17) . .
N21 C22 C23 C24 0.87(17) . .
C22 C23 C24 C25 -0.09(14) . .
C22 C23 C24 C27 179.85(9) . .
C23 C24 C25 C26 -0.90(14) . .
C27 C24 C25 C26 179.16(9) . .
C22 N21 C26 C25 -0.53(16) . .
C24 C25 C26 N21 1.28(16) . .
C12 N11 C27 C24 -84.40(11) . .
C15 N11 C27 C24 88.71(11) . .
C25 C24 C27 N11 -1.51(13) . .
C23 C24 C27 N11 178.56(8) . .
